data_4308458
loop_
_publ_author_name
'En-Qing Gao'
'Shi-Qiang Bai'
'Zheng He'
'Chun-Hua Yan'

_publ_contact_author_address
;
State Key Laboratory of Rare Earth Materials Chemistry and Applications &
PKU-HKU Joint Laboratory in Rare Earth Materials and Bioinorganic Chemistry
Peking University
Beijing 100871
China
;
_publ_contact_author_email yan@pku.edu.cn
_publ_contact_author_fax 86-(10)-62754179
_publ_contact_author_name 'Prof. Chun-Hua Yan'
_publ_contact_author_phone 86-(10)-62754179
_publ_section_title
;
Tetramanganese(II) Cluster with Centered Trigonal Topology: Structure and
Magnetic Properties
;
_journal_name_full 'Inorganic Chemistry'
_journal_page_first 677
_journal_page_last 682
_journal_paper_doi 10.1021/ic048699n
_journal_volume 44
_journal_year 2005
_chemical_formula_sum 'C72 H54 Cl2 Mn4 N12 O14'
_chemical_formula_weight 1601.93
_chemical_name_systematic
; 
 ? 
;
_space_group_IT_number 81
_symmetry_cell_setting tetragonal
_symmetry_space_group_name_Hall 'P -4'
_symmetry_space_group_name_H-M 'P -4'
_atom_sites_solution_hydrogens geom
_atom_sites_solution_primary direct
_atom_sites_solution_secondary difmap
_audit_creation_method SHELXL-97
_cell_angle_alpha 90.00
_cell_angle_beta 90.00
_cell_angle_gamma 90.00
_cell_formula_units_Z 2
_cell_length_a 16.5007(4)
_cell_length_b 16.5007(4)
_cell_length_c 14.9099(4)
_cell_measurement_reflns_used 32096
_cell_measurement_temperature 293(2)
_cell_measurement_theta_max 27.485
_cell_measurement_theta_min 3.395
_cell_volume 4059.56(18)
_computing_cell_refinement 'HKL Scalepack (Otwinowski & Minor, 1997)'
_computing_data_collection 'KappaCCD (Nonius B. V., 1998)'
_computing_data_reduction 'HKL Denzo (Otwinowski & Minor, 1997) & maXus (Mackay et al., 1998)'
_computing_molecular_graphics 'Bruker SHELXTL V5.1 (Sheldrick, 1998)'
_computing_publication_material 'SHELXL-97 (Sheldrick, 1997)'
_computing_structure_refinement 'SHELXL-97 (Sheldrick, 1997)'
_computing_structure_solution 'SHELXS-97 (Sheldrick, 1990)'
_diffrn_ambient_temperature 293(2)
_diffrn_detector_area_resol_mean 0.76
_diffrn_measured_fraction_theta_full 0.993
_diffrn_measured_fraction_theta_max 0.993
_diffrn_measurement_device_type 'NONIUS KappaCCD Diffractometer'
_diffrn_measurement_method CCD
_diffrn_radiation_monochromator graphite
_diffrn_radiation_source 'fine-focus sealed tube'
_diffrn_radiation_type MoK\a
_diffrn_radiation_wavelength 0.71073
_diffrn_reflns_av_R_equivalents 0.1517
_diffrn_reflns_av_sigmaI/netI 0.1638
_diffrn_reflns_limit_h_max 21
_diffrn_reflns_limit_h_min -21
_diffrn_reflns_limit_k_max 21
_diffrn_reflns_limit_k_min -21
_diffrn_reflns_limit_l_max 19
_diffrn_reflns_limit_l_min -19
_diffrn_reflns_number 50714
_diffrn_reflns_theta_full 27.48
_diffrn_reflns_theta_max 27.48
_diffrn_reflns_theta_min 3.49
_diffrn_standards_decay_% 0
_exptl_absorpt_coefficient_mu 0.738
_exptl_absorpt_correction_T_max 0.959
_exptl_absorpt_correction_T_min 0.885
_exptl_absorpt_correction_type empirical
_exptl_absorpt_process_details '(Blessing, 1995, 1997)'
_exptl_crystal_colour purple
_exptl_crystal_density_diffrn 1.311
_exptl_crystal_density_method 'not measured'
_exptl_crystal_description block
_exptl_crystal_F_000 1632
_exptl_crystal_size_max 0.3
_exptl_crystal_size_mid 0.15
_exptl_crystal_size_min 0.07
_refine_diff_density_max 0.686
_refine_diff_density_min -0.246
_refine_diff_density_rms 0.054
_refine_ls_abs_structure_details 'Flack H D (1983), Acta Cryst. A39, 876-881'
_refine_ls_abs_structure_Flack 0.002(18)
_refine_ls_extinction_method none
_refine_ls_goodness_of_fit_ref 1.043
_refine_ls_hydrogen_treatment mixed
_refine_ls_matrix_type full
_refine_ls_number_parameters 470
_refine_ls_number_reflns 9250
_refine_ls_number_restraints 0
_refine_ls_restrained_S_all 1.043
_refine_ls_R_factor_all 0.1788
_refine_ls_R_factor_gt 0.0568
_refine_ls_shift/su_max 0.001
_refine_ls_shift/su_mean 0.000
_refine_ls_structure_factor_coef Fsqd
_refine_ls_weighting_details 'calc w=1/[\s^2^(Fo^2^)+(0.0300P)^2^+0.0000P] where P=(Fo^2^+2Fc^2^)/3'
_refine_ls_weighting_scheme calc
_refine_ls_wR_factor_gt 0.0852
_refine_ls_wR_factor_ref 0.1035
_reflns_number_gt 4485
_reflns_number_total 9250
_reflns_threshold_expression >2sigma(I)
_cod_data_source_file ic048699nsi20040916_092644.cif
_cod_data_source_block last
_cod_depositor_comments
;
The following automatic conversions were performed:
'_symmetry_cell_setting' value 'Tetragonal' changed to 'tetragonal'
according to '/home/saulius/struct/CIF-dictionaries/cif_core.dic'
dictionary named 'cif_core.dic' version 2.4.1 from 2010-06-29.

Automatic conversion script
Id: cif_fix_enum 1527 2010-12-29 10:47:43Z saulius 
;
_cod_database_code 4308458

loop_
_symmetry_equiv_pos_as_xyz
'x, y, z'
'-x, -y, z'
'y, -x, -z'
'-y, x, -z'

loop_
_atom_site_label
_atom_site_type_symbol
_atom_site_fract_x
_atom_site_fract_y
_atom_site_fract_z
_atom_site_U_iso_or_equiv
_atom_site_adp_type
_atom_site_occupancy
_atom_site_symmetry_multiplicity
_atom_site_calc_flag
_atom_site_refinement_flags
_atom_site_disorder_assembly
_atom_site_disorder_group
Mn1 Mn 0.5000 1.0000 0.53563(6) 0.0647(3) Uani 1 2 d S . .
Mn2 Mn 0.5000 1.0000 0.75488(6) 0.0514(3) Uani 1 2 d S . .
Mn3 Mn 0.66243(4) 1.04850(4) 0.86808(4) 0.04645(19) Uani 1 1 d . . .
N1 N 0.5170(3) 1.1032(3) 0.4357(3) 0.0741(13) Uani 1 1 d . . .
N2 N 0.6317(3) 1.0127(3) 0.5081(3) 0.0670(12) Uani 1 1 d . . .
N3 N 0.7845(2) 0.9840(2) 0.8870(2) 0.0472(9) Uani 1 1 d . . .
N4 N 0.7411(2) 1.0816(2) 0.7533(2) 0.0483(9) Uani 1 1 d . . .
N5 N 0.6964(2) 1.1534(2) 0.9592(3) 0.0472(9) Uani 1 1 d . . .
N6 N 0.6251(2) 1.0177(2) 1.0074(2) 0.0449(9) Uani 1 1 d . . .
O1 O 0.56206(18) 0.94304(19) 0.6441(2) 0.0598(9) Uani 1 1 d . . .
O2 O 0.58015(16) 0.94867(17) 0.8566(2) 0.0489(8) Uani 1 1 d . . .
O3 O 0.58499(18) 1.09923(18) 0.76876(19) 0.0531(8) Uani 1 1 d . . .
C1 C 0.4586(4) 1.1516(4) 0.4021(3) 0.0826(17) Uani 1 1 d . . .
H1A H 0.4049 1.1408 0.4170 0.099 Uiso 1 1 calc R . .
C2 C 0.4750(4) 1.2166(4) 0.3464(4) 0.096(2) Uani 1 1 d . . .
H2A H 0.4332 1.2493 0.3252 0.115 Uiso 1 1 calc R . .
C3 C 0.5547(5) 1.2321(4) 0.3228(4) 0.096(2) Uani 1 1 d . . .
H3A H 0.5676 1.2751 0.2851 0.115 Uiso 1 1 calc R . .
C4 C 0.6138(4) 1.1830(4) 0.3560(4) 0.0902(18) Uani 1 1 d . . .
H4A H 0.6676 1.1926 0.3407 0.108 Uiso 1 1 calc R . .
C5 C 0.5950(4) 1.1186(4) 0.4124(3) 0.0757(17) Uani 1 1 d . . .
C6 C 0.6562(3) 1.0672(4) 0.4537(3) 0.0713(16) Uani 1 1 d . . .
H6A H 0.7109 1.0738 0.4409 0.086 Uiso 1 1 calc R . .
C7 C 0.6809(3) 0.9610(3) 0.5591(3) 0.0620(14) Uani 1 1 d . . .
C8 C 0.6404(3) 0.9248(3) 0.6312(3) 0.0584(13) Uani 1 1 d . . .
C9 C 0.6833(3) 0.8727(3) 0.6871(3) 0.0633(15) Uani 1 1 d . . .
H9A H 0.6574 0.8489 0.7358 0.076 Uiso 1 1 calc R . .
C10 C 0.7641(4) 0.8559(3) 0.6710(4) 0.0714(16) Uani 1 1 d . . .
H10A H 0.7923 0.8210 0.7087 0.086 Uiso 1 1 calc R . .
C11 C 0.8039(3) 0.8921(4) 0.5969(4) 0.0767(17) Uani 1 1 d . . .
H11A H 0.8582 0.8809 0.5860 0.092 Uiso 1 1 calc R . .
C12 C 0.7621(3) 0.9442(4) 0.5405(4) 0.0736(16) Uani 1 1 d . . .
H12A H 0.7876 0.9674 0.4913 0.088 Uiso 1 1 calc R . .
C13 C 0.8071(3) 0.9369(3) 0.9555(3) 0.0539(13) Uani 1 1 d . . .
H13A H 0.7714 0.9309 1.0033 0.065 Uiso 1 1 calc R . .
C14 C 0.8789(3) 0.8975(3) 0.9593(4) 0.0596(14) Uani 1 1 d . . .
H14A H 0.8926 0.8662 1.0089 0.071 Uiso 1 1 calc R . .
C15 C 0.9306(3) 0.9049(3) 0.8886(4) 0.0708(16) Uani 1 1 d . . .
H15A H 0.9804 0.8785 0.8895 0.085 Uiso 1 1 calc R . .
C16 C 0.9092(3) 0.9513(3) 0.8161(4) 0.0642(14) Uani 1 1 d . . .
H16A H 0.9433 0.9550 0.7666 0.077 Uiso 1 1 calc R . .
C17 C 0.8356(3) 0.9927(3) 0.8174(3) 0.0504(12) Uani 1 1 d . . .
C18 C 0.8100(3) 1.0474(3) 0.7466(3) 0.0555(13) Uani 1 1 d . . .
H18A H 0.8432 1.0572 0.6974 0.067 Uiso 1 1 calc R . .
C19 C 0.7057(3) 1.1333(3) 0.6924(3) 0.0500(12) Uani 1 1 d . . .
C20 C 0.6214(3) 1.1426(3) 0.7045(3) 0.0544(13) Uani 1 1 d . . .
C21 C 0.5802(3) 1.1972(3) 0.6496(3) 0.0657(14) Uani 1 1 d . . .
H21A H 0.5245 1.2036 0.6559 0.079 Uiso 1 1 calc R . .
C22 C 0.6216(4) 1.2420(3) 0.5854(4) 0.0777(17) Uani 1 1 d . . .
H22A H 0.5929 1.2778 0.5493 0.093 Uiso 1 1 calc R . .
C23 C 0.7036(4) 1.2347(4) 0.5741(4) 0.0815(18) Uani 1 1 d . . .
H23A H 0.7302 1.2653 0.5308 0.098 Uiso 1 1 calc R . .
C24 C 0.7470(3) 1.1807(3) 0.6283(3) 0.0703(15) Uani 1 1 d . . .
H24A H 0.8029 1.1760 0.6221 0.084 Uiso 1 1 calc R . .
C25 C 0.7329(3) 1.2232(3) 0.9331(4) 0.0623(14) Uani 1 1 d . . .
H25A H 0.7442 1.2315 0.8726 0.075 Uiso 1 1 calc R . .
C26 C 0.7543(3) 1.2839(3) 0.9968(5) 0.0751(17) Uani 1 1 d . . .
H26A H 0.7780 1.3322 0.9780 0.090 Uiso 1 1 calc R . .
C27 C 0.7399(3) 1.2706(4) 1.0842(5) 0.0777(18) Uani 1 1 d . . .
H27A H 0.7544 1.3096 1.1263 0.093 Uiso 1 1 calc R . .
C28 C 0.7039(3) 1.1999(3) 1.1119(3) 0.0655(15) Uani 1 1 d . . .
H28A H 0.6939 1.1906 1.1724 0.079 Uiso 1 1 calc R . .
C29 C 0.6824(3) 1.1421(3) 1.0474(3) 0.0505(12) Uani 1 1 d . . .
C30 C 0.6415(3) 1.0670(3) 1.0705(3) 0.0524(13) Uani 1 1 d . . .
H30A H 0.6276 1.0553 1.1295 0.063 Uiso 1 1 calc R . .
C31 C 0.5847(3) 0.9421(3) 1.0154(3) 0.0433(11) Uani 1 1 d . . .
C32 C 0.5662(3) 0.9036(3) 1.0945(3) 0.0568(13) Uani 1 1 d . . .
H32A H 0.5811 0.9267 1.1490 0.068 Uiso 1 1 calc R . .
C33 C 0.5253(3) 0.8303(3) 1.0925(3) 0.0636(15) Uani 1 1 d . . .
H33A H 0.5128 0.8039 1.1459 0.076 Uiso 1 1 calc R . .
C34 C 0.5032(3) 0.7969(3) 1.0121(4) 0.0607(14) Uani 1 1 d . . .
H34A H 0.4764 0.7473 1.0114 0.073 Uiso 1 1 calc R . .
C35 C 0.5201(3) 0.8353(3) 0.9323(3) 0.0528(13) Uani 1 1 d . . .
H35A H 0.5039 0.8120 0.8784 0.063 Uiso 1 1 calc R . .
C36 C 0.5617(3) 0.9096(3) 0.9323(3) 0.0460(12) Uani 1 1 d . . .
O4 O 0.9628(2) 0.1667(2) 0.6812(3) 0.0899(12) Uani 1 1 d . . .
O5 O 1.0456(3) 0.2590(3) 0.7498(3) 0.1165(15) Uani 1 1 d . . .
O6 O 0.9242(2) 0.2220(3) 0.8189(2) 0.1019(14) Uani 1 1 d . . .
O7 O 0.9204(3) 0.3002(3) 0.6909(3) 0.1206(16) Uani 1 1 d . . .
Cl1 Cl 0.96229(9) 0.23735(9) 0.73527(9) 0.0691(4) Uani 1 1 d . . .

loop_
_atom_site_aniso_label
_atom_site_aniso_U_11
_atom_site_aniso_U_22
_atom_site_aniso_U_33
_atom_site_aniso_U_23
_atom_site_aniso_U_13
_atom_site_aniso_U_12
Mn1 0.0484(7) 0.1043(10) 0.0414(6) 0.000 0.000 -0.0092(7)
Mn2 0.0445(6) 0.0679(7) 0.0416(5) 0.000 0.000 -0.0045(5)
Mn3 0.0415(4) 0.0541(5) 0.0438(4) 0.0027(4) 0.0004(3) -0.0047(4)
N1 0.063(3) 0.108(4) 0.051(3) 0.005(3) -0.006(2) 0.005(3)
N2 0.057(3) 0.102(4) 0.043(2) 0.001(3) 0.005(2) -0.006(3)
N3 0.048(2) 0.048(2) 0.045(2) -0.0069(19) 0.000(2) -0.0050(19)
N4 0.038(2) 0.057(3) 0.050(2) 0.000(2) 0.005(2) -0.005(2)
N5 0.040(2) 0.044(2) 0.058(3) 0.001(2) -0.0029(19) -0.0030(19)
N6 0.035(2) 0.057(3) 0.043(2) 0.003(2) 0.0028(18) 0.0000(19)
O1 0.048(2) 0.089(3) 0.0423(18) 0.0015(19) 0.0004(18) -0.0086(18)
O2 0.0461(18) 0.058(2) 0.0426(18) -0.0004(17) 0.0000(16) -0.0026(15)
O3 0.047(2) 0.065(2) 0.0468(18) 0.0096(17) 0.0016(16) -0.0068(17)
C1 0.080(5) 0.113(6) 0.055(3) 0.005(4) -0.004(3) -0.006(4)
C2 0.090(5) 0.121(5) 0.075(4) 0.037(4) -0.014(4) 0.003(4)
C3 0.099(6) 0.133(6) 0.056(4) 0.034(4) -0.001(4) -0.016(5)
C4 0.070(4) 0.142(6) 0.059(4) 0.028(4) 0.005(4) -0.010(4)
C5 0.059(4) 0.123(5) 0.045(3) 0.010(3) 0.006(3) -0.025(4)
C6 0.053(4) 0.106(5) 0.054(3) 0.001(3) -0.009(3) -0.004(4)
C7 0.049(4) 0.087(4) 0.050(3) -0.012(3) -0.004(3) -0.007(3)
C8 0.053(3) 0.079(4) 0.043(3) -0.011(3) -0.007(3) -0.006(3)
C9 0.058(4) 0.070(4) 0.063(4) -0.012(3) 0.006(3) 0.001(3)
C10 0.081(4) 0.063(4) 0.071(4) -0.020(3) 0.002(3) 0.003(3)
C11 0.058(4) 0.088(4) 0.084(4) -0.035(4) 0.000(4) 0.002(4)
C12 0.059(4) 0.099(5) 0.063(4) -0.015(3) 0.003(3) -0.011(4)
C13 0.045(3) 0.054(3) 0.063(3) 0.001(3) 0.000(3) -0.004(3)
C14 0.055(4) 0.054(3) 0.069(3) -0.007(3) 0.001(3) 0.004(3)
C15 0.063(4) 0.062(4) 0.088(4) -0.020(3) -0.022(4) 0.021(3)
C16 0.056(4) 0.074(4) 0.062(3) -0.015(3) 0.004(3) 0.001(3)
C17 0.042(3) 0.056(3) 0.054(3) -0.010(3) -0.002(3) -0.003(3)
C18 0.059(3) 0.066(3) 0.042(3) -0.001(3) 0.006(3) -0.015(3)
C19 0.051(3) 0.061(3) 0.038(3) 0.005(3) 0.000(2) -0.005(3)
C20 0.059(4) 0.060(3) 0.044(3) 0.006(3) -0.004(3) 0.000(3)
C21 0.056(3) 0.077(4) 0.063(3) 0.012(3) -0.001(3) -0.001(3)
C22 0.088(5) 0.081(4) 0.064(4) 0.026(3) 0.000(3) -0.001(4)
C23 0.075(5) 0.091(5) 0.078(4) 0.034(4) 0.000(4) -0.014(4)
C24 0.061(3) 0.089(4) 0.061(3) 0.012(3) -0.004(3) -0.016(3)
C25 0.059(4) 0.062(4) 0.067(4) 0.012(3) -0.006(3) 0.006(3)
C26 0.068(4) 0.060(4) 0.097(5) -0.014(4) -0.005(4) -0.013(3)
C27 0.071(4) 0.068(4) 0.095(5) -0.020(4) -0.013(4) -0.005(3)
C28 0.054(3) 0.078(4) 0.065(4) -0.024(3) 0.000(3) 0.007(3)
C29 0.042(3) 0.055(4) 0.054(3) 0.000(3) -0.005(2) 0.000(3)
C30 0.038(3) 0.070(4) 0.049(3) -0.005(3) 0.004(2) -0.001(3)
C31 0.038(3) 0.049(3) 0.042(3) 0.003(2) 0.001(2) 0.002(2)
C32 0.050(3) 0.069(4) 0.052(3) 0.011(3) 0.000(2) -0.003(3)
C33 0.055(4) 0.075(4) 0.061(3) 0.023(3) 0.001(3) -0.006(3)
C34 0.044(3) 0.056(3) 0.081(4) 0.017(3) 0.004(3) -0.006(3)
C35 0.041(3) 0.053(3) 0.064(3) 0.001(3) -0.004(2) 0.000(3)
C36 0.039(3) 0.053(3) 0.047(3) 0.001(3) 0.001(2) 0.006(2)
O4 0.093(3) 0.085(3) 0.092(3) -0.020(2) -0.009(2) -0.013(2)
O5 0.086(3) 0.143(4) 0.121(4) -0.015(3) -0.012(3) -0.044(3)
O6 0.095(3) 0.150(4) 0.061(2) 0.033(2) 0.016(2) 0.031(3)
O7 0.165(4) 0.096(3) 0.100(3) 0.036(3) -0.005(3) 0.053(3)
Cl1 0.0794(11) 0.0700(10) 0.0578(8) 0.0046(8) -0.0090(7) -0.0058(8)

loop_
_atom_type_symbol
_atom_type_description
_atom_type_scat_dispersion_real
_atom_type_scat_dispersion_imag
_atom_type_scat_source
C C 0.0033 0.0016 'International Tables Vol C Tables 4.2.6.8 and 6.1.1.4'
H H 0.0000 0.0000 'International Tables Vol C Tables 4.2.6.8 and 6.1.1.4'
N N 0.0061 0.0033 'International Tables Vol C Tables 4.2.6.8 and 6.1.1.4'
O O 0.0106 0.0060 'International Tables Vol C Tables 4.2.6.8 and 6.1.1.4'
Cl Cl 0.1484 0.1585 'International Tables Vol C Tables 4.2.6.8 and 6.1.1.4'
Mn Mn 0.3368 0.7283 'International Tables Vol C Tables 4.2.6.8 and 6.1.1.4'

loop_
_geom_angle_atom_site_label_1
_geom_angle_atom_site_label_2
_geom_angle_atom_site_label_3
_geom_angle
_geom_angle_site_symmetry_1
_geom_angle_site_symmetry_3
_geom_angle_publ_flag
O1 Mn1 O1 81.35(18) 2_675 . ?
O1 Mn1 N2 73.25(15) 2_675 2_675 ?
O1 Mn1 N2 124.60(13) . 2_675 ?
O1 Mn1 N2 124.61(13) 2_675 . ?
O1 Mn1 N2 73.25(15) . . ?
N2 Mn1 N2 158.7(2) 2_675 . ?
O1 Mn1 N1 139.99(15) 2_675 2_675 ?
O1 Mn1 N1 103.03(14) . 2_675 ?
N2 Mn1 N1 71.87(18) 2_675 2_675 ?
N2 Mn1 N1 94.02(16) . 2_675 ?
O1 Mn1 N1 103.02(14) 2_675 . ?
O1 Mn1 N1 139.99(15) . . ?
N2 Mn1 N1 94.02(16) 2_675 . ?
N2 Mn1 N1 71.87(18) . . ?
N1 Mn1 N1 98.4(2) 2_675 . ?
O1 Mn1 Mn2 40.67(9) 2_675 . ?
O1 Mn1 Mn2 40.67(9) . . ?
N2 Mn1 Mn2 100.63(11) 2_675 . ?
N2 Mn1 Mn2 100.63(11) . . ?
N1 Mn1 Mn2 130.81(11) 2_675 . ?
N1 Mn1 Mn2 130.81(11) . . ?
O1 Mn1 Mn3 60.24(9) 2_675 . ?
O1 Mn1 Mn3 34.45(9) . . ?
N2 Mn1 Mn3 129.39(12) 2_675 . ?
N2 Mn1 Mn3 71.74(11) . . ?
N1 Mn1 Mn3 137.05(12) 2_675 . ?
N1 Mn1 Mn3 113.98(11) . . ?
Mn2 Mn1 Mn3 29.436(8) . . ?
O1 Mn2 O1 80.18(17) 2_675 . ?
O1 Mn2 O3 92.93(11) 2_675 . ?
O1 Mn2 O3 95.46(11) . . ?
O1 Mn2 O3 95.46(11) 2_675 2_675 ?
O1 Mn2 O3 92.93(11) . 2_675 ?
O3 Mn2 O3 169.03(16) . 2_675 ?
O1 Mn2 O2 171.02(11) 2_675 . ?
O1 Mn2 O2 94.30(11) . . ?
O3 Mn2 O2 80.48(11) . . ?
O3 Mn2 O2 91.87(11) 2_675 . ?
O1 Mn2 O2 94.30(11) 2_675 2_675 ?
O1 Mn2 O2 171.02(11) . 2_675 ?
O3 Mn2 O2 91.87(11) . 2_675 ?
O3 Mn2 O2 80.48(11) 2_675 2_675 ?
O2 Mn2 O2 92.02(15) . 2_675 ?
O1 Mn2 Mn3 132.67(8) 2_675 . ?
O1 Mn2 Mn3 96.47(8) . . ?
O3 Mn2 Mn3 40.02(8) . . ?
O3 Mn2 Mn3 131.84(9) 2_675 . ?
O2 Mn2 Mn3 40.46(7) . . ?
O2 Mn2 Mn3 92.47(8) 2_675 . ?
O1 Mn2 Mn1 40.09(8) 2_675 . ?
O1 Mn2 Mn1 40.09(8) . . ?
O3 Mn2 Mn1 95.48(8) . . ?
O3 Mn2 Mn1 95.48(8) 2_675 . ?
O2 Mn2 Mn1 133.99(8) . . ?
O2 Mn2 Mn1 133.99(8) 2_675 . ?
Mn3 Mn2 Mn1 121.109(17) . . ?
O3 Mn3 O2 82.30(11) . . ?
O3 Mn3 N4 73.59(13) . . ?
O2 Mn3 N4 119.92(12) . . ?
O3 Mn3 N6 125.00(13) . . ?
O2 Mn3 N6 73.97(13) . . ?
N4 Mn3 N6 159.88(14) . . ?
O3 Mn3 N5 105.35(13) . . ?
O2 Mn3 N5 142.25(13) . . ?
N4 Mn3 N5 97.46(14) . . ?
N6 Mn3 N5 71.56(14) . . ?
O3 Mn3 N3 142.64(12) . . ?
O2 Mn3 N3 102.11(12) . . ?
N4 Mn3 N3 72.22(14) . . ?
N6 Mn3 N3 91.28(13) . . ?
N5 Mn3 N3 93.63(12) . . ?
O3 Mn3 Mn2 40.89(8) . . ?
O2 Mn3 Mn2 41.41(8) . . ?
N4 Mn3 Mn2 98.16(10) . . ?
N6 Mn3 Mn2 101.51(10) . . ?
N5 Mn3 Mn2 134.28(9) . . ?
N3 Mn3 Mn2 132.06(9) . . ?
O3 Mn3 Mn3 62.43(8) . 2_675 ?
O2 Mn3 Mn3 34.15(7) . 2_675 ?
N4 Mn3 Mn3 129.18(10) . 2_675 ?
N6 Mn3 Mn3 70.71(10) . 2_675 ?
N5 Mn3 Mn3 117.03(9) . 2_675 ?
N3 Mn3 Mn3 135.10(10) . 2_675 ?
Mn2 Mn3 Mn3 31.109(17) . 2_675 ?
O3 Mn3 Mn1 33.52(8) . . ?
O2 Mn3 Mn1 61.54(8) . . ?
N4 Mn3 Mn1 68.78(10) . . ?
N6 Mn3 Mn1 130.59(10) . . ?
N5 Mn3 Mn1 138.11(10) . . ?
N3 Mn3 Mn1 117.06(9) . . ?
Mn2 Mn3 Mn1 29.456(16) . . ?
Mn3 Mn3 Mn1 60.564(8) 2_675 . ?
C1 N1 C5 118.2(5) . . ?
C1 N1 Mn1 126.7(4) . . ?
C5 N1 Mn1 115.0(4) . . ?
C6 N2 C7 126.2(5) . . ?
C6 N2 Mn1 119.5(4) . . ?
C7 N2 Mn1 114.1(3) . . ?
C13 N3 C17 118.5(4) . . ?
C13 N3 Mn3 127.4(3) . . ?
C17 N3 Mn3 114.0(3) . . ?
C18 N4 C19 127.1(4) . . ?
C18 N4 Mn3 118.3(3) . . ?
C19 N4 Mn3 114.4(3) . . ?
C29 N5 C25 118.3(4) . . ?
C29 N5 Mn3 115.8(3) . . ?
C25 N5 Mn3 125.7(3) . . ?
C30 N6 C31 126.8(4) . . ?
C30 N6 Mn3 119.0(3) . . ?
C31 N6 Mn3 114.1(3) . . ?
C8 O1 Mn1 116.9(3) . . ?
C8 O1 Mn2 131.7(3) . . ?
Mn1 O1 Mn2 99.24(13) . . ?
C36 O2 Mn3 116.6(3) . . ?
C36 O2 Mn2 129.5(3) . . ?
Mn3 O2 Mn2 98.13(11) . . ?
C20 O3 Mn3 116.0(3) . . ?
C20 O3 Mn2 128.8(3) . . ?
Mn3 O3 Mn2 99.09(12) . . ?
N1 C1 C2 122.9(6) . . ?
C1 C2 C3 118.7(6) . . ?
C4 C3 C2 118.6(6) . . ?
C3 C4 C5 121.0(6) . . ?
N1 C5 C4 120.6(6) . . ?
N1 C5 C6 116.2(5) . . ?
C4 C5 C6 123.1(6) . . ?
N2 C6 C5 117.4(5) . . ?
C12 C7 C8 121.7(5) . . ?
C12 C7 N2 124.7(5) . . ?
C8 C7 N2 113.6(5) . . ?
O1 C8 C9 123.0(5) . . ?
O1 C8 C7 118.4(5) . . ?
C9 C8 C7 118.7(5) . . ?
C10 C9 C8 120.7(5) . . ?
C9 C10 C11 119.8(6) . . ?
C12 C11 C10 120.2(5) . . ?
C11 C12 C7 118.7(5) . . ?
N3 C13 C14 123.8(5) . . ?
C13 C14 C15 118.2(5) . . ?
C14 C15 C16 120.0(5) . . ?
C15 C16 C17 119.2(5) . . ?
N3 C17 C16 120.3(5) . . ?
N3 C17 C18 116.4(4) . . ?
C16 C17 C18 123.3(5) . . ?
N4 C18 C17 118.6(4) . . ?
N4 C19 C24 125.8(5) . . ?
N4 C19 C20 113.7(4) . . ?
C24 C19 C20 120.2(5) . . ?
O3 C20 C21 123.1(5) . . ?
O3 C20 C19 118.4(4) . . ?
C21 C20 C19 118.5(4) . . ?
C22 C21 C20 120.5(5) . . ?
C23 C22 C21 121.7(5) . . ?
C22 C23 C24 119.3(5) . . ?
C23 C24 C19 119.8(5) . . ?
N5 C25 C26 121.0(5) . . ?
C27 C26 C25 119.2(5) . . ?
C26 C27 C28 120.5(6) . . ?
C27 C28 C29 118.9(5) . . ?
N5 C29 C28 122.1(5) . . ?
N5 C29 C30 115.4(4) . . ?
C28 C29 C30 122.5(5) . . ?
N6 C30 C29 118.0(4) . . ?
C32 C31 C36 121.5(5) . . ?
C32 C31 N6 125.6(4) . . ?
C36 C31 N6 112.8(4) . . ?
C31 C32 C33 119.6(5) . . ?
C34 C33 C32 120.0(5) . . ?
C33 C34 C35 121.1(5) . . ?
C34 C35 C36 120.1(5) . . ?
O2 C36 C31 120.1(4) . . ?
O2 C36 C35 122.3(4) . . ?
C31 C36 C35 117.7(4) . . ?
O7 Cl1 O4 109.9(3) . . ?
O7 Cl1 O6 109.1(3) . . ?
O4 Cl1 O6 110.8(3) . . ?
O7 Cl1 O5 110.9(3) . . ?
O4 Cl1 O5 106.5(3) . . ?
O6 Cl1 O5 109.6(3) . . ?

loop_
_geom_bond_atom_site_label_1
_geom_bond_atom_site_label_2
_geom_bond_distance
_geom_bond_site_symmetry_2
_geom_bond_publ_flag
Mn1 O1 2.133(3) 2_675 ?
Mn1 O1 2.133(3) . ?
Mn1 N2 2.222(4) 2_675 ?
Mn1 N2 2.222(4) . ?
Mn1 N1 2.281(5) 2_675 ?
Mn1 N1 2.281(5) . ?
Mn1 Mn2 3.2689(13) . ?
Mn1 Mn3 5.6916(11) . ?
Mn2 O1 2.159(3) 2_675 ?
Mn2 O1 2.159(3) . ?
Mn2 O3 2.166(3) . ?
Mn2 O3 2.166(3) 2_675 ?
Mn2 O2 2.183(3) . ?
Mn2 O2 2.183(3) 2_675 ?
Mn2 Mn3 3.2669(8) . ?
Mn3 O3 2.128(3) . ?
Mn3 O2 2.142(3) . ?
Mn3 N4 2.217(4) . ?
Mn3 N6 2.226(4) . ?
Mn3 N5 2.272(4) . ?
Mn3 N3 2.296(4) . ?
Mn3 Mn3 5.5942(13) 2_675 ?
N1 C1 1.347(6) . ?
N1 C5 1.357(6) . ?
N2 C6 1.276(6) . ?
N2 C7 1.402(6) . ?
N3 C13 1.336(5) . ?
N3 C17 1.345(5) . ?
N4 C18 1.273(5) . ?
N4 C19 1.376(6) . ?
N5 C29 1.348(5) . ?
N5 C25 1.357(6) . ?
N6 C30 1.272(5) . ?
N6 C31 1.420(5) . ?
O1 C8 1.340(5) . ?
O2 C36 1.335(5) . ?
O3 C20 1.338(5) . ?
C1 C2 1.383(7) . ?
C2 C3 1.386(8) . ?
C3 C4 1.361(8) . ?
C4 C5 1.390(7) . ?
C5 C6 1.455(7) . ?
C7 C12 1.396(7) . ?
C7 C8 1.400(6) . ?
C8 C9 1.392(6) . ?
C9 C10 1.382(7) . ?
C10 C11 1.417(7) . ?
C11 C12 1.385(7) . ?
C13 C14 1.353(6) . ?
C14 C15 1.361(7) . ?
C15 C16 1.371(6) . ?
C16 C17 1.394(6) . ?
C17 C18 1.451(6) . ?
C19 C24 1.410(6) . ?
C19 C20 1.411(6) . ?
C20 C21 1.395(6) . ?
C21 C22 1.389(7) . ?
C22 C23 1.369(7) . ?
C23 C24 1.401(7) . ?
C25 C26 1.425(7) . ?
C26 C27 1.344(7) . ?
C27 C28 1.373(7) . ?
C28 C29 1.399(6) . ?
C29 C30 1.453(6) . ?
C31 C32 1.373(6) . ?
C31 C36 1.403(6) . ?
C32 C33 1.385(6) . ?
C33 C34 1.369(7) . ?
C34 C35 1.377(6) . ?
C35 C36 1.405(6) . ?
O4 Cl1 1.417(4) . ?
O5 Cl1 1.437(4) . ?
O6 Cl1 1.419(4) . ?
O7 Cl1 1.412(4) . ?
